data_7043630
loop_
_publ_author_name
'Chen, Shumei'
'Liu, Min'
'Xu, Guilan'
'Wen, Tian'
'Zhang, Jian'

_publ_section_title
;
 An Anionic Cd(II) Boron Imidazolate Framework with Reversible Structural
 Transformation and Biomolecular Sensing Properties
;
_journal_name_full 'Dalton Trans.'
_journal_paper_doi 10.1039/C7DT02082A
_journal_year 2017
_chemical_formula_moiety 'C21 H16 B Cd N8 O6'
_chemical_formula_sum 'C21 H16 B Cd N8 O6'
_chemical_formula_weight 599.64
_chemical_name_systematic
;
 ? 
;
_space_group_crystal_system monoclinic
_space_group_IT_number 14
_space_group_name_Hall '-P 2ybc'
_space_group_name_H-M_alt 'P 1 21/c 1'
_symmetry_space_group_name_Hall '-P 2ybc'
_symmetry_space_group_name_H-M 'P 1 21/c 1'
_atom_sites_solution_hydrogens mixed
_audit_creation_date 2017-05-09
_audit_creation_method
;
Olex2 1.2
(compiled 2017.01.04 svn.r3372 for OlexSys, GUI svn.r5289)
;
_audit_update_record
;
2017-05-15 deposited with the CCDC.
2017-07-14 downloaded from the CCDC.
;
_cell_angle_alpha 90
_cell_angle_beta 95.757(2)
_cell_angle_gamma 90
_cell_formula_units_Z 4
_cell_length_a 8.5284(2)
_cell_length_b 19.4191(6)
_cell_length_c 15.7472(4)
_cell_measurement_reflns_used 3825
_cell_measurement_temperature 293(2)
_cell_measurement_theta_max 74.5520
_cell_measurement_theta_min 3.5970
_cell_volume 2594.80(12)
_computing_molecular_graphics 'Olex2 (Dolomanov et al., 2009)'
_computing_publication_material 'Olex2 (Dolomanov et al., 2009)'
_computing_structure_refinement 'XL (Sheldrick, 2008)'
_computing_structure_solution 'SHELXS-97 (Sheldrick, 1990)'
_diffrn_ambient_temperature 293(2)
_diffrn_measured_fraction_theta_full 0.992
_diffrn_measured_fraction_theta_max 0.964
_diffrn_measurement_device_type 'multiwire proportional'
_diffrn_measurement_method 'phi and omega scans'
_diffrn_radiation_type CuK\a
_diffrn_radiation_wavelength 1.54178
_diffrn_reflns_av_R_equivalents 0.0456
_diffrn_reflns_av_unetI/netI 0.0544
_diffrn_reflns_Laue_measured_fraction_full 0.992
_diffrn_reflns_Laue_measured_fraction_max 0.964
_diffrn_reflns_limit_h_max 10
_diffrn_reflns_limit_h_min -5
_diffrn_reflns_limit_k_max 24
_diffrn_reflns_limit_k_min -23
_diffrn_reflns_limit_l_max 18
_diffrn_reflns_limit_l_min -19
_diffrn_reflns_number 10264
_diffrn_reflns_point_group_measured_fraction_full 0.992
_diffrn_reflns_point_group_measured_fraction_max 0.964
_diffrn_reflns_theta_full 67.679
_diffrn_reflns_theta_max 74.408
_diffrn_reflns_theta_min 4.554
_exptl_absorpt_coefficient_mu 7.191
_exptl_absorpt_correction_type none
_exptl_crystal_colour colourless
_exptl_crystal_colour_primary colourless
_exptl_crystal_density_diffrn 1.535
_exptl_crystal_density_method 'not measured'
_exptl_crystal_description block
_exptl_crystal_F_000 1196.0
_platon_squeeze_details
;
TITL a         P 21/c       R = 0.09
CELL    8.5284   19.4191   15.7472     90.00     95.76     90.00
SPGR P21/c
# Solvent Accessible Volume =       399
# Electrons Found in S.A.V. =       122
# Note: Atoms in Void as Cxxx and Qxxx all others
Q101 0.480 0.825 0.875 !       8.60 eA-3
C102 0.374 0.794 0.298 !       6.93 eA-3
C103 0.934 0.620 0.136 !       3.25 eA-3
C104 0.297 0.747 0.291 !       2.68 eA-3
C105 0.908 0.489 0.067 !       2.60 eA-3
Q106 0.029 0.294 0.190 !       1.10 eA-3
Q107 0.778 0.700 0.857 !       0.90 eA-3
Q108 0.299 0.328 0.061 !       0.88 eA-3
Q109 0.662 0.374 0.534 !       0.82 eA-3
Q110 0.879 0.849 0.318 !       0.77 eA-3
Q111 0.127 0.844 0.235 !       0.66 eA-3
Q112 0.154 0.297 0.189 !       0.64 eA-3
Q113 0.148 0.291 0.249 !       0.62 eA-3
Q114 0.952 0.184 0.612 !       0.59 eA-3
Q115 0.872 0.704 0.873 !       0.58 eA-3
Q116 0.779 0.818 0.875 !       0.58 eA-3
Q117 0.062 0.425 0.226 !       0.58 eA-3
Q118 0.182 0.380 0.095 !       0.56 eA-3
Q119 0.072 0.549 0.694 !       0.56 eA-3
Q120 0.449 0.786 0.251 !       0.56 eA-3
Q121 0.099 0.107 0.155 !       0.54 eA-3
Q122 0.228 0.284 0.243 !       0.54 eA-3
;
_refine_diff_density_max 0.978
_refine_diff_density_min -0.977
_refine_diff_density_rms 0.102
_refine_ls_extinction_method none
_refine_ls_goodness_of_fit_ref 0.785
_refine_ls_hydrogen_treatment mixed
_refine_ls_matrix_type full
_refine_ls_number_parameters 338
_refine_ls_number_reflns 5128
_refine_ls_number_restraints 0
_refine_ls_restrained_S_all 0.785
_refine_ls_R_factor_all 0.0526
_refine_ls_R_factor_gt 0.0417
_refine_ls_shift/su_max 0.079
_refine_ls_shift/su_mean 0.002
_refine_ls_structure_factor_coef Fsqd
_refine_ls_weighting_details 'w=1/[\s^2^(Fo^2^)+(0.1147P)^2^+0.6792P] where P=(Fo^2^+2Fc^2^)/3'
_refine_ls_weighting_scheme calc
_refine_ls_wR_factor_gt 0.1140
_refine_ls_wR_factor_ref 0.1304
_reflns_Friedel_coverage 0.000
_reflns_number_gt 4194
_reflns_number_total 5318
_reflns_threshold_expression 'I > 2\s(I)'
_cod_data_source_file c7dt02082a2.cif
_cod_data_source_block a
_cod_database_code 7043630
_shelx_shelxl_version_number 2014/7
_shelx_space_group_comment
;
The symmetry employed for this shelxl refinement is uniquely defined
by the following loop, which should always be used as a source of
symmetry information in preference to the above space-group names.
They are only intended as comments.
;
_olex2_refinement_description
;
1. Fixed Uiso
 At 1.2 times of:
  All C(H) groups
2.a Aromatic/amide H refined with riding coordinates:
 C8(H8), C12(H12), C19(H19), C22(H22), C23(H23), C24(H24), C26(H26), C27(H27),
 C31(H31), C32(H32), C35(H35), C36(H36), C37(H37), C38(H38), C42(H42)
;
_platon_squeeze_void_probe_radius 1.20
_olex2_submission_special_instructions 'No special instructions were received'

loop_
_space_group_symop_operation_xyz
'x, y, z'
'-x, y+1/2, -z+1/2'
'-x, -y, -z'
'x, -y-1/2, z-1/2'

loop_
_atom_site_label
_atom_site_type_symbol
_atom_site_fract_x
_atom_site_fract_y
_atom_site_fract_z
_atom_site_U_iso_or_equiv
_atom_site_adp_type
_atom_site_occupancy
_atom_site_site_symmetry_order
_atom_site_calc_flag
_atom_site_refinement_flags_posn
Cd1 Cd 0.09631(3) 0.29931(2) 0.16453(2) 0.02798(12) Uani 1 1 d .
N3 N -0.0803(4) 0.2917(2) 0.0447(2) 0.0367(8) Uani 1 1 d .
N0AA N 0.7101(4) 0.19301(18) 0.4515(2) 0.0319(7) Uani 1 1 d .
N5 N 0.4586(4) 0.23091(19) 0.3677(2) 0.0321(7) Uani 1 1 d .
N4 N 0.2772(4) 0.2856(2) 0.2816(2) 0.0357(8) Uani 1 1 d .
N2 N 0.2771(4) 0.3489(2) 0.0838(2) 0.0358(7) Uani 1 1 d .
C8 C 0.4597(6) 0.2998(2) 0.3922(3) 0.0419(11) Uani 1 1 d .
H8 H 0.5242 0.3198 0.4366 0.050 Uiso 1 1 calc R
O6 O -0.0773(4) 0.34808(18) 0.2556(2) 0.0473(8) Uani 1 1 d .
O4 O 0.0062(5) 0.1735(2) 0.1949(2) 0.0539(9) Uani 1 1 d .
O5 O 0.0818(5) 0.4275(2) 0.2157(2) 0.0568(9) Uani 1 1 d .
C12 C 0.3454(5) 0.2263(2) 0.3010(3) 0.0357(9) Uani 1 1 d .
H12 H 0.3189 0.1854 0.2722 0.043 Uiso 1 1 calc R
O3 O 0.1907(4) 0.19122(16) 0.1102(2) 0.0435(7) Uani 1 1 d .
O2 O -0.3188(5) 0.4956(2) 0.5824(2) 0.0562(9) Uani 1 1 d .
C15 C -0.0219(5) 0.4077(2) 0.2604(3) 0.0377(9) Uani 1 1 d .
O1 O -0.3082(5) 0.3904(2) 0.5267(2) 0.0590(10) Uani 1 1 d .
N17 N 0.4490(4) 0.35355(18) -0.0126(2) 0.0320(7) Uani 1 1 d .
N18 N 0.5526(4) 0.10908(19) 0.3510(2) 0.0335(7) Uani 1 1 d .
C19 C -0.1874(5) 0.5516(2) 0.4387(3) 0.0340(8) Uani 1 1 d .
H19 H -0.2237 0.5829 0.4770 0.041 Uiso 1 1 calc R
C20 C 0.0998(5) 0.1521(2) 0.1465(3) 0.0385(9) Uani 1 1 d .
C22 C 0.4647(5) 0.4127(2) 0.0354(3) 0.0430(10) Uani 1 1 d .
H22 H 0.5361 0.4482 0.0295 0.052 Uiso 1 1 calc R
C23 C 0.4291(5) 0.0646(3) 0.3250(3) 0.0430(10) Uani 1 1 d .
H23 H 0.3337 0.0613 0.3486 0.052 Uiso 1 1 calc R
C24 C 0.0565(4) 0.0282(2) 0.1862(3) 0.0330(8) Uani 1 1 d .
H24 H 0.0019 0.0438 0.2307 0.040 Uiso 1 1 calc R
C25 C -0.2080(5) 0.4812(2) 0.4509(2) 0.0326(8) Uani 1 1 d .
C26 C -0.1569(5) 0.4347(2) 0.3916(3) 0.0337(8) Uani 1 1 d .
H26 H -0.1744 0.3878 0.3981 0.040 Uiso 1 1 calc R
C27 C 0.3369(5) 0.3164(2) 0.0210(3) 0.0355(8) Uani 1 1 d .
H27 H 0.3053 0.2727 0.0021 0.043 Uiso 1 1 calc R
B28 B 0.5443(5) 0.1706(2) 0.4150(3) 0.0308(9) Uani 1 1 d .
C31 C 0.4728(6) 0.0270(3) 0.2594(3) 0.0473(11) Uani 1 1 d .
H31 H 0.4125 -0.0062 0.2285 0.057 Uiso 1 1 calc R
C32 C 0.8136(5) 0.2338(3) 0.4133(3) 0.0435(10) Uani 1 1 d .
H32 H 0.7992 0.2517 0.3583 0.052 Uiso 1 1 calc R
C33 C -0.2848(5) 0.4574(2) 0.5268(3) 0.0389(9) Uani 1 1 d .
N1 N 0.6204(6) 0.0465(2) 0.2471(3) 0.0553(11) Uani 1 1 d .
C35 C 0.6672(6) 0.0957(3) 0.3023(3) 0.0469(11) Uani 1 1 d .
H35 H 0.7649 0.1173 0.3063 0.056 Uiso 1 1 calc R
C36 C 0.3486(6) 0.3321(2) 0.3389(3) 0.0429(10) Uani 1 1 d .
H36 H 0.3243 0.3787 0.3409 0.052 Uiso 1 1 calc R
C37 C -0.2199(5) 0.3207(2) 0.0305(3) 0.0370(9) Uani 1 1 d .
H37 H -0.2653 0.3476 0.0703 0.044 Uiso 1 1 calc R
C38 C 0.3576(6) 0.4099(2) 0.0922(3) 0.0452(10) Uani 1 1 d .
H38 H 0.3407 0.4442 0.1315 0.054 Uiso 1 1 calc R
C39 C -0.0804(4) 0.4579(2) 0.3233(3) 0.0338(8) Uani 1 1 d .
C42 C -0.0581(5) 0.2568(3) -0.0289(3) 0.0467(11) Uani 1 1 d .
H42 H 0.0304 0.2308 -0.0380 0.056 Uiso 1 1 calc R
C1 C 0.1130(5) 0.0755(2) 0.1304(3) 0.0330(8) Uani 1 1 d .
H1 H 0.669(9) 0.028(5) 0.203(6) 0.11(3) Uiso 1 1 d .

loop_
_atom_site_aniso_label
_atom_site_aniso_U_11
_atom_site_aniso_U_22
_atom_site_aniso_U_33
_atom_site_aniso_U_23
_atom_site_aniso_U_13
_atom_site_aniso_U_12
Cd1 0.02913(16) 0.03133(18) 0.02318(17) -0.00162(9) 0.00109(10) 0.00375(9)
N3 0.0332(17) 0.045(2) 0.0291(18) -0.0019(15) -0.0092(14) 0.0026(14)
N0AA 0.0309(16) 0.0385(19) 0.0256(16) -0.0017(13) -0.0003(13) -0.0002(13)
N5 0.0332(15) 0.0362(19) 0.0254(16) -0.0046(14) -0.0041(12) 0.0025(14)
N4 0.0377(18) 0.0388(18) 0.0287(17) -0.0002(15) -0.0057(14) 0.0052(15)
N2 0.0395(17) 0.0378(18) 0.0310(17) -0.0034(15) 0.0071(13) -0.0026(14)
C8 0.052(3) 0.035(2) 0.036(2) -0.0061(18) -0.0095(19) 0.0004(18)
O6 0.0478(17) 0.0406(18) 0.054(2) -0.0155(15) 0.0081(14) 0.0020(14)
O4 0.071(2) 0.0438(19) 0.047(2) -0.0110(16) 0.0096(17) 0.0093(17)
O5 0.073(2) 0.049(2) 0.055(2) 0.0040(17) 0.0359(18) 0.0121(18)
C12 0.038(2) 0.038(2) 0.0286(19) -0.0028(17) -0.0061(15) 0.0041(17)
O3 0.0493(18) 0.0277(15) 0.052(2) 0.0026(14) -0.0030(15) -0.0020(13)
O2 0.088(3) 0.046(2) 0.0382(18) -0.0036(15) 0.0266(17) -0.0075(18)
C15 0.045(2) 0.038(2) 0.031(2) -0.0036(17) 0.0064(16) 0.0119(18)
O1 0.092(3) 0.0449(19) 0.0439(19) -0.0073(16) 0.0258(18) -0.0237(19)
N17 0.0337(15) 0.0337(17) 0.0288(16) -0.0003(14) 0.0038(12) -0.0030(13)
N18 0.0379(16) 0.0375(18) 0.0246(15) -0.0008(14) 0.0011(12) 0.0050(14)
C19 0.042(2) 0.032(2) 0.0280(18) -0.0043(16) 0.0026(15) 0.0008(16)
C20 0.050(2) 0.030(2) 0.033(2) -0.0023(17) -0.0080(17) 0.0038(17)
C22 0.049(2) 0.034(2) 0.047(2) -0.0041(19) 0.0106(19) -0.0065(18)
C23 0.039(2) 0.042(3) 0.047(3) -0.009(2) -0.0016(18) 0.0007(18)
C24 0.0302(17) 0.040(2) 0.0288(18) -0.0013(17) 0.0052(14) 0.0006(16)
C25 0.0379(18) 0.033(2) 0.0273(18) -0.0021(16) 0.0052(14) -0.0009(16)
C26 0.0398(19) 0.029(2) 0.033(2) 0.0006(16) 0.0073(15) 0.0001(16)
C27 0.038(2) 0.037(2) 0.031(2) -0.0018(17) 0.0060(16) -0.0051(17)
B28 0.032(2) 0.036(2) 0.0235(19) -0.0032(18) -0.0006(15) 0.0023(17)
C31 0.062(3) 0.042(3) 0.036(2) -0.002(2) -0.004(2) 0.002(2)
C32 0.048(2) 0.048(3) 0.033(2) 0.0110(19) -0.0011(17) -0.009(2)
C33 0.049(2) 0.041(2) 0.0269(19) -0.0025(17) 0.0051(16) -0.0075(19)
N1 0.081(3) 0.049(2) 0.039(2) -0.0113(19) 0.023(2) 0.003(2)
C35 0.047(2) 0.050(3) 0.047(3) -0.011(2) 0.0173(19) -0.001(2)
C36 0.057(3) 0.031(2) 0.039(2) -0.0038(18) -0.0058(18) 0.0045(19)
C37 0.039(2) 0.045(2) 0.0263(19) -0.0025(18) -0.0008(15) 0.0044(18)
C38 0.053(2) 0.035(2) 0.049(3) -0.010(2) 0.014(2) -0.0026(19)
C39 0.0324(18) 0.037(2) 0.0326(19) -0.0013(17) 0.0038(15) 0.0044(15)
C42 0.043(2) 0.055(3) 0.040(2) -0.009(2) -0.0002(18) 0.010(2)
C1 0.0360(18) 0.0283(19) 0.034(2) -0.0001(16) -0.0007(15) -0.0007(15)

loop_
_atom_type_symbol
_atom_type_description
_atom_type_scat_dispersion_real
_atom_type_scat_dispersion_imag
_atom_type_scat_source
C C 0.0181 0.0091 'International Tables Vol C Tables 4.2.6.8 and 6.1.1.4'
H H 0.0000 0.0000 'International Tables Vol C Tables 4.2.6.8 and 6.1.1.4'
B B 0.0090 0.0039 'International Tables Vol C Tables 4.2.6.8 and 6.1.1.4'
N N 0.0311 0.0180 'International Tables Vol C Tables 4.2.6.8 and 6.1.1.4'
O O 0.0492 0.0322 'International Tables Vol C Tables 4.2.6.8 and 6.1.1.4'
Cd Cd 0.1185 4.6533 'International Tables Vol C Tables 4.2.6.8 and 6.1.1.4'
K K 0.3868 1.0657 'International Tables Vol C Tables 4.2.6.8 and 6.1.1.4'

loop_
_geom_angle_atom_site_label_1
_geom_angle_atom_site_label_2
_geom_angle_atom_site_label_3
_geom_angle
_geom_angle_site_symmetry_1
_geom_angle_site_symmetry_3
N3 Cd1 O6 97.21(13) . .
N3 Cd1 O4 84.81(13) . .
N3 Cd1 O5 105.44(13) . .
N3 Cd1 O3 82.42(13) . .
N4 Cd1 N3 169.55(15) . .
N4 Cd1 O6 88.31(13) . .
N4 Cd1 O4 86.06(13) . .
N4 Cd1 O5 84.95(13) . .
N4 Cd1 O3 87.90(12) . .
N2 Cd1 N3 89.64(13) . .
N2 Cd1 N4 93.34(13) . .
N2 Cd1 O6 131.48(14) . .
N2 Cd1 O4 135.66(12) . .
N2 Cd1 O5 80.07(12) . .
N2 Cd1 O3 84.46(12) . .
O6 Cd1 O4 92.85(12) . .
O6 Cd1 O5 51.75(11) . .
O6 Cd1 O3 144.03(12) . .
O4 Cd1 O5 143.63(11) . .
O3 Cd1 O4 51.20(11) . .
O3 Cd1 O5 162.52(11) . .
C37 N3 Cd1 128.2(3) . .
C37 N3 C42 105.5(4) . .
C42 N3 Cd1 126.2(3) . .
C32 N0AA B28 127.6(4) . .
C37 N0AA B28 126.4(4) 4_666 .
C37 N0AA C32 105.9(4) 4_666 .
C8 N5 B28 127.5(3) . .
C12 N5 C8 105.3(3) . .
C12 N5 B28 126.4(3) . .
C12 N4 Cd1 122.3(3) . .
C12 N4 C36 105.4(3) . .
C36 N4 Cd1 132.0(3) . .
C27 N2 Cd1 122.9(3) . .
C38 N2 Cd1 131.7(3) . .
C38 N2 C27 105.0(4) . .
C36 C8 N5 106.7(4) . .
C15 O6 Cd1 98.7(3) . .
C20 O4 Cd1 88.9(3) . .
C15 O5 Cd1 86.5(3) . .
N4 C12 N5 112.8(4) . .
C20 O3 Cd1 96.9(3) . .
O6 C15 O5 122.5(4) . .
O6 C15 C39 119.4(4) . .
O5 C15 C39 118.1(4) . .
C22 N17 B28 129.2(4) . 4_565
C27 N17 C22 105.4(4) . .
C27 N17 B28 125.2(4) . 4_565
C23 N18 B28 125.4(3) . .
C35 N18 C23 106.7(4) . .
C35 N18 B28 127.2(4) . .
C25 C19 C1 120.5(4) . 2
O4 C20 O3 122.9(4) . .
O4 C20 C1 120.0(4) . .
O3 C20 C1 117.1(4) . .
C38 C22 N17 107.3(4) . .
C31 C23 N18 107.6(4) . .
C39 C24 C1 121.1(4) 2_545 .
C19 C25 C26 119.4(4) . .
C19 C25 C33 119.0(4) . .
C26 C25 C33 121.6(4) . .
C39 C26 C25 120.5(4) . .
N17 C27 N2 112.4(4) . .
N0AA B28 N5 109.9(4) . .
N0AA B28 N17 110.2(3) . 4_566
N0AA B28 N18 110.9(3) . .
N5 B28 N17 109.4(3) . 4_566
N5 B28 N18 108.6(3) . .
N17 B28 N18 107.8(3) 4_566 .
C23 C31 N1 107.0(4) . .
C42 C32 N0AA 107.1(4) 4_666 .
O2 C33 O1 124.2(4) . .
O2 C33 C25 123.2(4) . .
O1 C33 C25 112.6(4) . .
C35 N1 C31 109.4(4) . .
N1 C35 N18 109.3(4) . .
C8 C36 N4 109.9(4) . .
N3 C37 N0AA 112.3(4) . 4_465
C22 C38 N2 109.8(4) . .
C24 C39 C15 120.2(4) 2 .
C24 C39 C26 119.2(4) 2 .
C26 C39 C15 120.7(4) . .
C32 C42 N3 109.1(4) 4_465 .
C19 C1 C20 120.3(4) 2_545 .
C24 C1 C19 119.2(4) . 2_545
C24 C1 C20 120.4(4) . .

loop_
_geom_bond_atom_site_label_1
_geom_bond_atom_site_label_2
_geom_bond_distance
_geom_bond_site_symmetry_2
Cd1 N3 2.298(3) .
Cd1 N4 2.297(3) .
Cd1 N2 2.306(4) .
Cd1 O6 2.361(3) .
Cd1 O4 2.620(4) .
Cd1 O5 2.623(4) .
Cd1 O3 2.434(3) .
N3 C37 1.317(6) .
N3 C42 1.373(6) .
N0AA B28 1.535(5) .
N0AA C32 1.369(6) .
N0AA C37 1.352(5) 4_666
N5 C8 1.392(6) .
N5 C12 1.356(5) .
N5 B28 1.534(6) .
N4 C12 1.314(6) .
N4 C36 1.375(6) .
N2 C27 1.318(6) .
N2 C38 1.368(6) .
C8 C36 1.355(7) .
O6 C15 1.249(6) .
O4 C20 1.230(6) .
O5 C15 1.246(6) .
O3 C20 1.263(6) .
O2 C33 1.205(6) .
C15 C39 1.509(6) .
O1 C33 1.316(6) .
N17 C22 1.374(6) .
N17 C27 1.348(5) .
N17 B28 1.537(5) 4_565
N18 C23 1.392(6) .
N18 B28 1.570(6) .
N18 C35 1.327(6) .
C19 C25 1.394(6) .
C19 C1 1.393(6) 2
C20 C1 1.515(6) .
C22 C38 1.342(7) .
C23 C31 1.347(7) .
C24 C39 1.391(6) 2_545
C24 C1 1.391(6) .
C25 C26 1.400(6) .
C25 C33 1.494(6) .
C26 C39 1.389(6) .
B28 N17 1.537(5) 4_566
C31 N1 1.348(7) .
C32 C42 1.363(6) 4_666
N1 C35 1.325(7) .
C37 N0AA 1.352(5) 4_465
C39 C24 1.391(6) 2
C42 C32 1.363(6) 4_465
C1 C19 1.393(6) 2_545

loop_
_platon_squeeze_void_nr
_platon_squeeze_void_average_x
_platon_squeeze_void_average_y
_platon_squeeze_void_average_z
_platon_squeeze_void_volume
_platon_squeeze_void_count_electrons
_platon_squeeze_void_content
1 0.000 0.500 0.000 110 25 ' '
2 0.000 0.000 0.500 110 25 ' '
3 0.402 0.752 0.322 45 18 ' '
4 0.402 0.748 0.822 45 18 ' '
5 0.598 0.251 0.178 45 18 ' '
6 0.598 0.248 0.678 45 18 ' '
